data_7116460
loop_
_publ_author_name
'Yang, Xiao-Fei'
'Hu, Xu-Hong'
'Feng, Chao'
'Loh, Teck-Peng'

_publ_section_title
;
 Rhodium(iii)-catalyzed C7-position C-H alkenylation and alkynylation of
 indolines.
;
_journal_issue 13
_journal_name_full 'Chemical communications (Cambridge, England)'
_journal_page_first 2532
_journal_page_last 2535
_journal_paper_doi 10.1039/c4cc09330e
_journal_volume 51
_journal_year 2015
_chemical_formula_sum 'C24 H27 Cl4 N2 Rh'
_chemical_formula_weight 588.18
_space_group_crystal_system monoclinic
_space_group_IT_number 14
_space_group_name_Hall '-P 2ybc'
_space_group_name_H-M_alt 'P 1 21/c 1'
_symmetry_space_group_name_Hall '-P 2ybc'
_symmetry_space_group_name_H-M 'P 1 21/c 1'
_atom_sites_solution_hydrogens geom
_audit_update_record
;
2014-10-15 deposited with the CCDC.
2014-12-18 downloaded from the CCDC.
;
_cell_angle_alpha 90
_cell_angle_beta 90.4289(19)
_cell_angle_gamma 90
_cell_formula_units_Z 8
_cell_length_a 26.7294(15)
_cell_length_b 8.9020(5)
_cell_length_c 20.8098(11)
_cell_measurement_reflns_used 5303
_cell_measurement_temperature 103.(2)
_cell_measurement_theta_max 25.6779
_cell_measurement_theta_min 2.7492
_cell_volume 4951.5(5)
_computing_cell_refinement 'SAINT V8.34A (Bruker AXS Inc., 2013)'
_computing_data_collection 'APEX2 (Bruker AXS Inc., 2014)'
_computing_data_reduction 'SAINT V8.34A (Bruker AXS Inc., 2013)'
_computing_molecular_graphics 'XP (Bruker AXS Inc., 2014)'
_computing_publication_material 'APEX2 (Bruker AXS Inc., 2014)'
_computing_structure_refinement 'SHELXL-2014 (Sheldrick, 2014)'
_diffrn_ambient_temperature 103.(2)
_diffrn_detector_area_resol_mean 8.3333
_diffrn_measured_fraction_theta_full 0.997
_diffrn_measured_fraction_theta_max 0.997
_diffrn_measurement_device_type 'CCD area detector'
_diffrn_measurement_method 'phi and omega scans'
_diffrn_radiation_monochromator graphite
_diffrn_radiation_type MoK\a
_diffrn_radiation_wavelength 0.71073
_diffrn_reflns_av_R_equivalents 0.1110
_diffrn_reflns_av_unetI/netI 0.1014
_diffrn_reflns_limit_h_max 38
_diffrn_reflns_limit_h_min -38
_diffrn_reflns_limit_k_max 12
_diffrn_reflns_limit_k_min -12
_diffrn_reflns_limit_l_max 30
_diffrn_reflns_limit_l_min -30
_diffrn_reflns_number 75359
_diffrn_reflns_theta_full 31.03
_diffrn_reflns_theta_max 31.03
_diffrn_reflns_theta_min 0.76
_diffrn_source 'fine-focus sealed tube'
_exptl_absorpt_coefficient_mu 1.136
_exptl_absorpt_correction_T_max 0.88
_exptl_absorpt_correction_T_min 0.69
_exptl_absorpt_correction_type multi-scan
_exptl_absorpt_process_details 'SADABS V2014/2 (Bruker AXS Inc.)'
_exptl_crystal_colour red
_exptl_crystal_density_diffrn 1.578
_exptl_crystal_density_method 'not measured'
_exptl_crystal_description block
_exptl_crystal_F_000 2384
_exptl_crystal_size_max 0.420
_exptl_crystal_size_mid 0.300
_exptl_crystal_size_min 0.120
_refine_diff_density_max 3.983
_refine_diff_density_min -2.959
_refine_ls_extinction_method none
_refine_ls_goodness_of_fit_ref 1.062
_refine_ls_hydrogen_treatment constr
_refine_ls_matrix_type full
_refine_ls_number_parameters 569
_refine_ls_number_reflns 15767
_refine_ls_number_restraints 0
_refine_ls_restrained_S_all 1.062
_refine_ls_R_factor_all 0.1261
_refine_ls_R_factor_gt 0.0855
_refine_ls_shift/su_max 0.001
_refine_ls_shift/su_mean 0.000
_refine_ls_structure_factor_coef Fsqd
_refine_ls_weighting_details 'w=1/[\s^2^(Fo^2^)+(0.0340P)^2^+64.2269P] where P=(Fo^2^+2Fc^2^)/3'
_refine_ls_weighting_scheme calc
_refine_ls_wR_factor_gt 0.1836
_refine_ls_wR_factor_ref 0.2038
_reflns_number_gt 10505
_reflns_number_total 15767
_reflns_threshold_expression 'I > 2\s(I)'
_cod_data_source_file c4cc09330e2.cif
_cod_data_source_block I
_cod_database_code 7116460

loop_
_space_group_symop_operation_xyz
'x, y, z'
'-x, y+1/2, -z+1/2'
'-x, -y, -z'
'x, -y-1/2, z-1/2'

loop_
_atom_site_type_symbol
_atom_site_label
_atom_site_fract_x
_atom_site_fract_y
_atom_site_fract_z
_atom_site_U_iso_or_equiv
_atom_site_adp_type
_atom_site_calc_flag
_atom_site_refinement_flags_adp
_atom_site_refinement_flags_posn
_atom_site_occupancy
Rh Rh1 0.13602(2) 0.78085(5) 0.25099(2) 0.01380(10) Uani d . . 1
Rh Rh2 0.36168(2) 0.28375(6) 0.23526(2) 0.01679(11) Uani d . . 1
C C1 0.1138(2) 0.6907(7) 0.1662(3) 0.0186(12) Uani d . . 1
C C2 0.1422(3) 0.5937(8) 0.1285(3) 0.0248(14) Uani d . . 1
H H2 0.1731 0.5574 0.1451 0.03 Uiso calc U R 1
C C3 0.1270(3) 0.5483(9) 0.0675(4) 0.0345(18) Uani d . . 1
H H3 0.1472 0.4804 0.0439 0.041 Uiso calc U R 1
C C4 0.0827(3) 0.6004(10) 0.0405(4) 0.0358(18) Uani d . . 1
H H4 0.0727 0.5715 -0.0016 0.043 Uiso calc U R 1
C C5 0.0534(3) 0.6959(8) 0.0769(3) 0.0282(15) Uani d . . 1
C C6 0.0683(2) 0.7371(7) 0.1390(3) 0.0189(12) Uani d . . 1
C C7 0.0038(3) 0.7682(11) 0.0611(4) 0.044(2) Uani d . . 1
H H7A -0.0222 0.6911 0.0529 0.053 Uiso calc U R 1
H H7B 0.0065 0.8334 0.0227 0.053 Uiso calc U R 1
C C8 -0.0089(3) 0.8614(9) 0.1209(3) 0.0280(15) Uani d . . 1
H H8A -0.0095 0.97 0.1106 0.034 Uiso calc U R 1
H H8B -0.0419 0.8321 0.1382 0.034 Uiso calc U R 1
C C9 0.0235(2) 0.8368(7) 0.2329(3) 0.0177(12) Uani d . . 1
C C10 -0.0218(2) 0.8937(7) 0.2575(3) 0.0221(13) Uani d . . 1
H H10 -0.046 0.9369 0.2293 0.027 Uiso calc U R 1
C C11 -0.0309(2) 0.8863(8) 0.3222(4) 0.0257(14) Uani d . . 1
H H11 -0.0616 0.9228 0.339 0.031 Uiso calc U R 1
C C12 0.0054(2) 0.8246(8) 0.3634(3) 0.0233(13) Uani d . . 1
H H12 -0.0007 0.8142 0.4081 0.028 Uiso calc U R 1
C C13 0.0499(2) 0.7796(8) 0.3373(3) 0.0190(11) Uani d . . 1
H H13 0.075 0.7411 0.3654 0.023 Uiso calc U R 1
C C14 0.2003(2) 0.8974(7) 0.2111(3) 0.0249(14) Uani d . . 1
C C15 0.2131(2) 0.8431(7) 0.2745(4) 0.0234(14) Uani d . . 1
C C16 0.1818(2) 0.9193(7) 0.3208(3) 0.0205(13) Uani d . . 1
C C17 0.1490(2) 1.0137(7) 0.2864(3) 0.0216(13) Uani d . . 1
C C18 0.1591(2) 0.9983(7) 0.2185(3) 0.0226(13) Uani d . . 1
C C19 0.2260(3) 0.8595(10) 0.1498(4) 0.040(2) Uani d . . 1
H H19A 0.2455 0.7672 0.1556 0.06 Uiso calc U R 1
H H19B 0.2484 0.942 0.1379 0.06 Uiso calc U R 1
H H19C 0.201 0.8446 0.1158 0.06 Uiso calc U R 1
C C20 0.2543(3) 0.7350(9) 0.2907(5) 0.039(2) Uani d . . 1
H H20A 0.2644 0.6814 0.2518 0.058 Uiso calc U R 1
H H20B 0.2424 0.6628 0.3227 0.058 Uiso calc U R 1
H H20C 0.283 0.7903 0.3083 0.058 Uiso calc U R 1
C C21 0.1850(3) 0.8992(9) 0.3925(3) 0.0320(16) Uani d . . 1
H H21A 0.2055 0.9796 0.4111 0.048 Uiso calc U R 1
H H21B 0.2002 0.8017 0.4023 0.048 Uiso calc U R 1
H H21C 0.1513 0.9034 0.4107 0.048 Uiso calc U R 1
C C22 0.1098(3) 1.1131(8) 0.3137(4) 0.0314(16) Uani d . . 1
H H22A 0.1217 1.2173 0.3136 0.047 Uiso calc U R 1
H H22B 0.1027 1.0821 0.3579 0.047 Uiso calc U R 1
H H22C 0.0792 1.1056 0.2876 0.047 Uiso calc U R 1
C C23 0.1344(3) 1.0885(9) 0.1662(4) 0.040(2) Uani d . . 1
H H23A 0.0982 1.0899 0.1729 0.06 Uiso calc U R 1
H H23B 0.1417 1.0429 0.1244 0.06 Uiso calc U R 1
H H23C 0.1473 1.1915 0.1671 0.06 Uiso calc U R 1
C C24 0.3836(2) 0.3646(8) 0.3210(3) 0.0204(13) Uani d . . 1
C C25 0.3541(2) 0.4553(8) 0.3595(3) 0.0247(14) Uani d . . 1
H H25 0.3237 0.4935 0.3421 0.03 Uiso calc U R 1
C C26 0.3670(3) 0.4928(8) 0.4224(3) 0.0283(16) Uani d . . 1
H H26 0.3459 0.5564 0.4469 0.034 Uiso calc U R 1
C C27 0.4111(3) 0.4366(8) 0.4495(3) 0.0267(15) Uani d . . 1
H H27 0.4199 0.4589 0.4928 0.032 Uiso calc U R 1
C C28 0.4421(3) 0.3470(8) 0.4116(3) 0.0253(14) Uani d . . 1
C C29 0.4283(2) 0.3177(7) 0.3480(3) 0.0189(12) Uani d . . 1
C C30 0.4899(3) 0.2693(10) 0.4290(3) 0.0336(17) Uani d . . 1
H H30A 0.484 0.1875 0.4602 0.04 Uiso calc U R 1
H H30B 0.5145 0.3409 0.4475 0.04 Uiso calc U R 1
C C31 0.5082(2) 0.2067(9) 0.3647(3) 0.0274(15) Uani d . . 1
H H31A 0.5385 0.2608 0.3503 0.033 Uiso calc U R 1
H H31B 0.5162 0.0984 0.3686 0.033 Uiso calc U R 1
C C32 0.4747(2) 0.2257(7) 0.2546(3) 0.0175(11) Uani d . . 1
C C33 0.5209(2) 0.1722(7) 0.2305(3) 0.0210(13) Uani d . . 1
H H33 0.5453 0.1323 0.2591 0.025 Uiso calc U R 1
C C34 0.5302(2) 0.1782(8) 0.1656(3) 0.0238(14) Uani d . . 1
H H34 0.561 0.1425 0.1491 0.029 Uiso calc U R 1
C C35 0.4938(2) 0.2373(8) 0.1241(3) 0.0238(14) Uani d . . 1
H H35 0.4999 0.2472 0.0794 0.029 Uiso calc U R 1
C C36 0.4490(2) 0.2806(8) 0.1499(3) 0.0194(12) Uani d . . 1
H H36 0.424 0.3189 0.1217 0.023 Uiso calc U R 1
C C37 0.2970(3) 0.1929(8) 0.1758(4) 0.0296(16) Uani d . . 1
C C38 0.2837(2) 0.2221(9) 0.2417(4) 0.0321(17) Uani d . . 1
C C39 0.3113(3) 0.1263(8) 0.2824(3) 0.0265(15) Uani d . . 1
C C40 0.3467(2) 0.0479(7) 0.2427(4) 0.0253(14) Uani d . . 1
C C41 0.3351(3) 0.0850(8) 0.1760(4) 0.0283(16) Uani d . . 1
C C42 0.2715(3) 0.2689(10) 0.1205(4) 0.044(2) Uani d . . 1
H H42A 0.2367 0.2345 0.1175 0.066 Uiso calc U R 1
H H42B 0.2889 0.2441 0.0806 0.066 Uiso calc U R 1
H H42C 0.2721 0.3779 0.1271 0.066 Uiso calc U R 1
C C43 0.2415(3) 0.3226(10) 0.2620(5) 0.047(2) Uani d . . 1
H H43A 0.2095 0.2708 0.2552 0.07 Uiso calc U R 1
H H43B 0.2421 0.4151 0.2364 0.07 Uiso calc U R 1
H H43C 0.2454 0.3476 0.3076 0.07 Uiso calc U R 1
C C44 0.3070(4) 0.1069(11) 0.3530(4) 0.049(2) Uani d . . 1
H H44A 0.2925 0.1978 0.3719 0.073 Uiso calc U R 1
H H44B 0.3403 0.0893 0.3716 0.073 Uiso calc U R 1
H H44C 0.2854 0.0207 0.3622 0.073 Uiso calc U R 1
C C45 0.3838(3) -0.0689(9) 0.2635(5) 0.045(2) Uani d . . 1
H H45A 0.3911 -0.0568 0.3095 0.067 Uiso calc U R 1
H H45B 0.4147 -0.0572 0.239 0.067 Uiso calc U R 1
H H45C 0.3698 -0.1691 0.2558 0.067 Uiso calc U R 1
C C46 0.3595(3) 0.0137(10) 0.1189(5) 0.051(3) Uani d . . 1
H H46A 0.3468 -0.0888 0.1134 0.076 Uiso calc U R 1
H H46B 0.3958 0.0107 0.1257 0.076 Uiso calc U R 1
H H46C 0.3519 0.0726 0.0803 0.076 Uiso calc U R 1
C C47 0.3525(3) 0.9472(9) 0.5308(4) 0.0381(19) Uani d . . 1
H H47 0.3533 0.9518 0.5788 0.046 Uiso calc U R 1
C C48 0.1661(4) 0.0437(10) 0.9531(4) 0.056(3) Uani d . . 1
H H48 0.1594 0.0361 0.9059 0.067 Uiso calc U R 1
Cl Cl1 0.13978(5) 0.53445(17) 0.29875(8) 0.0206(3) Uani d . . 1
Cl Cl2 0.35776(6) 0.53723(18) 0.19323(8) 0.0237(3) Uani d . . 1
Cl Cl3 0.36722(10) 1.1263(2) 0.50175(11) 0.0494(6) Uani d . . 1
Cl Cl4 0.29363(10) 0.8860(3) 0.50740(13) 0.0624(7) Uani d . . 1
Cl Cl5 0.39732(11) 0.8189(3) 0.50695(17) 0.0719(9) Uani d . . 1
Cl Cl6 0.1450(2) 0.2177(4) 0.97959(19) 0.141(2) Uani d . . 1
Cl Cl7 0.23005(12) 0.0203(5) 0.96631(16) 0.0925(12) Uani d . . 1
Cl Cl8 0.13231(12) -0.0954(3) 0.99146(13) 0.0643(7) Uani d . . 1
N N1 0.06001(17) 0.7870(6) 0.2734(2) 0.0139(9) Uani d . . 1
N N2 0.0315(2) 0.8273(6) 0.1678(3) 0.0209(11) Uani d . . 1
N N3 0.43837(18) 0.2717(6) 0.2135(2) 0.0167(10) Uani d . . 1
N N4 0.46635(19) 0.2305(7) 0.3191(3) 0.0212(11) Uani d . . 1

loop_
_atom_site_aniso_label
_atom_site_aniso_U_11
_atom_site_aniso_U_22
_atom_site_aniso_U_33
_atom_site_aniso_U_12
_atom_site_aniso_U_13
_atom_site_aniso_U_23
Rh1 0.00868(19) 0.0138(2) 0.0189(2) -0.00114(17) -0.00021(15) -0.00314(18)
Rh2 0.00899(19) 0.0180(2) 0.0234(2) -0.00086(18) 0.00027(16) -0.00941(19)
C1 0.021(3) 0.011(3) 0.024(3) -0.004(2) 0.003(2) -0.004(2)
C2 0.026(3) 0.020(3) 0.029(4) -0.007(3) 0.008(3) -0.008(3)
C3 0.040(4) 0.035(4) 0.029(4) -0.009(3) 0.014(3) -0.018(3)
C4 0.042(4) 0.045(5) 0.020(3) -0.017(4) 0.005(3) -0.012(3)
C5 0.035(4) 0.030(4) 0.019(3) -0.008(3) -0.004(3) -0.004(3)
C6 0.021(3) 0.014(3) 0.022(3) -0.004(2) -0.001(2) -0.003(2)
C7 0.052(5) 0.048(5) 0.033(4) 0.001(4) -0.023(4) -0.005(4)
C8 0.025(3) 0.033(4) 0.025(3) -0.003(3) -0.010(3) 0.004(3)
C9 0.014(3) 0.015(3) 0.024(3) -0.002(2) -0.004(2) 0.001(2)
C10 0.014(3) 0.019(3) 0.033(4) -0.001(2) -0.001(2) 0.001(3)
C11 0.014(3) 0.021(3) 0.042(4) 0.004(2) 0.008(3) -0.004(3)
C12 0.018(3) 0.029(4) 0.022(3) 0.000(3) 0.008(2) -0.004(3)
C13 0.014(2) 0.022(3) 0.021(3) -0.002(2) 0.000(2) -0.002(3)
C14 0.023(3) 0.018(3) 0.033(4) -0.013(3) 0.009(3) -0.015(3)
C15 0.012(3) 0.011(3) 0.046(4) -0.004(2) -0.004(3) -0.005(3)
C16 0.021(3) 0.009(3) 0.031(3) -0.006(2) -0.002(2) -0.006(2)
C17 0.017(3) 0.018(3) 0.030(3) -0.010(2) -0.001(2) -0.002(2)
C18 0.022(3) 0.010(3) 0.035(4) -0.006(2) -0.002(3) -0.002(2)
C19 0.041(4) 0.042(5) 0.038(4) -0.020(4) 0.013(4) -0.014(4)
C20 0.015(3) 0.025(4) 0.077(6) 0.002(3) -0.006(3) -0.007(4)
C21 0.037(4) 0.032(4) 0.027(4) -0.010(3) -0.007(3) -0.002(3)
C22 0.025(3) 0.014(3) 0.056(5) 0.001(3) 0.005(3) -0.006(3)
C23 0.046(5) 0.032(4) 0.043(5) -0.016(4) -0.008(4) 0.016(4)
C24 0.015(3) 0.026(3) 0.021(3) -0.008(2) 0.004(2) -0.007(2)
C25 0.016(3) 0.025(3) 0.033(4) -0.006(3) 0.008(3) -0.010(3)
C26 0.024(3) 0.029(4) 0.032(4) -0.012(3) 0.013(3) -0.018(3)
C27 0.029(3) 0.029(4) 0.022(3) -0.013(3) 0.007(3) -0.010(3)
C28 0.024(3) 0.031(4) 0.020(3) -0.014(3) 0.000(2) -0.001(3)
C29 0.016(3) 0.021(3) 0.020(3) -0.005(2) 0.008(2) -0.006(2)
C30 0.032(4) 0.047(5) 0.022(3) -0.004(4) -0.003(3) -0.005(3)
C31 0.021(3) 0.037(4) 0.024(3) 0.005(3) -0.006(2) 0.004(3)
C32 0.011(2) 0.018(3) 0.023(3) -0.001(2) -0.001(2) -0.004(2)
C33 0.013(3) 0.022(3) 0.027(3) 0.001(2) -0.003(2) -0.005(3)
C34 0.011(3) 0.029(4) 0.032(4) 0.002(2) 0.007(2) -0.010(3)
C35 0.020(3) 0.029(4) 0.022(3) 0.004(3) 0.004(2) -0.006(3)
C36 0.014(3) 0.024(3) 0.020(3) 0.001(2) -0.001(2) -0.003(3)
C37 0.025(3) 0.020(3) 0.043(4) -0.007(3) -0.010(3) -0.005(3)
C38 0.014(3) 0.024(3) 0.058(5) -0.002(3) 0.001(3) -0.013(4)
C39 0.027(3) 0.018(3) 0.034(4) -0.011(3) 0.008(3) -0.009(3)
C40 0.010(2) 0.016(3) 0.049(4) 0.005(2) -0.001(3) -0.007(3)
C41 0.031(3) 0.018(3) 0.036(4) -0.016(3) 0.009(3) -0.015(3)
C42 0.040(4) 0.043(5) 0.048(5) -0.014(4) -0.017(4) 0.005(4)
C43 0.018(3) 0.032(4) 0.091(7) -0.003(3) 0.003(4) -0.023(4)
C44 0.054(5) 0.051(6) 0.042(5) -0.033(5) 0.018(4) -0.013(4)
C45 0.033(4) 0.020(4) 0.082(7) -0.004(3) -0.011(4) 0.004(4)
C46 0.049(5) 0.042(5) 0.061(6) -0.023(4) 0.023(4) -0.028(4)
C47 0.052(5) 0.027(4) 0.036(4) -0.002(4) -0.011(4) -0.002(3)
C48 0.097(8) 0.032(5) 0.037(5) -0.010(5) -0.022(5) -0.003(4)
Cl1 0.0141(6) 0.0155(7) 0.0322(8) -0.0002(5) -0.0052(6) 0.0021(6)
Cl2 0.0193(7) 0.0196(7) 0.0320(8) -0.0002(6) -0.0040(6) -0.0045(6)
Cl3 0.0650(15) 0.0309(11) 0.0523(13) -0.0105(10) -0.0062(11) 0.0042(9)
Cl4 0.0524(14) 0.0708(18) 0.0637(16) -0.0321(13) -0.0206(12) 0.0128(13)
Cl5 0.0670(18) 0.0410(14) 0.107(2) 0.0145(13) -0.0056(17) -0.0121(14)
Cl6 0.290(7) 0.0458(18) 0.085(3) 0.056(3) -0.062(3) -0.0110(18)
Cl7 0.0677(19) 0.148(4) 0.0615(19) -0.035(2) -0.0094(15) -0.020(2)
Cl8 0.090(2) 0.0543(16) 0.0483(14) -0.0201(15) 0.0078(13) -0.0028(12)
N1 0.010(2) 0.014(2) 0.018(2) 0.0010(19) -0.0008(17) -0.0042(19)
N2 0.020(2) 0.024(3) 0.019(3) 0.001(2) -0.004(2) -0.003(2)
N3 0.012(2) 0.019(2) 0.019(2) 0.001(2) -0.0008(18) -0.008(2)
N4 0.014(2) 0.029(3) 0.021(3) 0.001(2) -0.0030(19) -0.006(2)

loop_
_atom_type_symbol
_atom_type_description
_atom_type_scat_dispersion_real
_atom_type_scat_dispersion_imag
_atom_type_scat_source
C C 0.0033 0.0016 'International Tables Vol C Tables 4.2.6.8 and 6.1.1.4'
H H 0.0000 0.0000 'International Tables Vol C Tables 4.2.6.8 and 6.1.1.4'
N N 0.0061 0.0033 'International Tables Vol C Tables 4.2.6.8 and 6.1.1.4'
Cl Cl 0.1484 0.1585 'International Tables Vol C Tables 4.2.6.8 and 6.1.1.4'
Rh Rh -1.1178 0.9187 'International Tables Vol C Tables 4.2.6.8 and 6.1.1.4'

loop_
_geom_angle_atom_site_label_1
_geom_angle_atom_site_label_2
_geom_angle_atom_site_label_3
_geom_angle
C1 Rh1 N1 85.7(2)
C1 Rh1 C18 99.6(3)
N1 Rh1 C18 109.2(2)
C1 Rh1 C14 94.8(2)
N1 Rh1 C14 147.6(2)
C18 Rh1 C14 38.7(3)
C1 Rh1 C15 124.5(3)
N1 Rh1 C15 149.4(2)
C18 Rh1 C15 64.5(2)
C14 Rh1 C15 38.6(3)
C1 Rh1 C17 134.6(2)
N1 Rh1 C17 92.9(2)
C18 Rh1 C17 38.6(2)
C14 Rh1 C17 64.0(2)
C15 Rh1 C17 63.0(2)
C1 Rh1 C16 158.7(2)
N1 Rh1 C16 111.4(2)
C18 Rh1 C16 63.6(2)
C14 Rh1 C16 63.9(2)
C15 Rh1 C16 38.1(2)
C17 Rh1 C16 36.6(2)
C1 Rh1 Cl1 90.53(18)
N1 Rh1 Cl1 88.24(14)
C18 Rh1 Cl1 160.29(18)
C14 Rh1 Cl1 124.1(2)
C15 Rh1 Cl1 95.86(18)
C17 Rh1 Cl1 134.87(18)
C16 Rh1 Cl1 102.17(17)
C24 Rh2 N3 86.0(2)
C24 Rh2 C40 109.9(3)
N3 Rh2 C40 98.5(2)
C24 Rh2 C38 108.2(3)
N3 Rh2 C38 160.3(2)
C40 Rh2 C38 64.3(3)
C24 Rh2 C39 90.5(3)
N3 Rh2 C39 132.0(2)
C40 Rh2 C39 38.9(3)
C38 Rh2 C39 37.8(3)
C24 Rh2 C41 148.4(3)
N3 Rh2 C41 98.3(2)
C40 Rh2 C41 38.5(3)
C38 Rh2 C41 62.4(3)
C39 Rh2 C41 63.3(3)
C24 Rh2 C37 146.0(3)
N3 Rh2 C37 127.2(2)
C40 Rh2 C37 63.1(3)
C38 Rh2 C37 37.9(3)
C39 Rh2 C37 62.9(3)
C41 Rh2 C37 36.0(3)
C24 Rh2 Cl2 89.9(2)
N3 Rh2 Cl2 90.54(15)
C40 Rh2 Cl2 158.62(19)
C38 Rh2 Cl2 102.7(2)
C39 Rh2 Cl2 137.3(2)
C41 Rh2 Cl2 121.2(2)
C37 Rh2 Cl2 96.01(19)
C2 C1 C6 115.4(6)
C2 C1 Rh1 125.3(5)
C6 C1 Rh1 119.0(4)
C3 C2 C1 122.5(7)
C4 C3 C2 121.0(7)
C5 C4 C3 117.9(7)
C4 C5 C6 120.6(7)
C4 C5 C7 129.9(7)
C6 C5 C7 109.5(6)
C5 C6 C1 122.5(6)
C5 C6 N2 110.4(6)
C1 C6 N2 127.1(6)
C5 C7 C8 104.6(6)
N2 C8 C7 105.0(6)
N1 C9 N2 118.3(5)
N1 C9 C10 120.3(6)
N2 C9 C10 121.4(5)
C11 C10 C9 119.8(6)
C10 C11 C12 119.5(6)
C13 C12 C11 118.1(6)
N1 C13 C12 123.5(6)
C18 C14 C15 106.9(6)
C18 C14 C19 126.3(7)
C15 C14 C19 126.7(7)
C18 C14 Rh1 69.4(4)
C15 C14 Rh1 71.0(4)
C19 C14 Rh1 126.0(5)
C14 C15 C16 108.4(6)
C14 C15 C20 126.2(7)
C16 C15 C20 125.3(7)
C14 C15 Rh1 70.3(3)
C16 C15 Rh1 73.6(3)
C20 C15 Rh1 125.2(5)
C17 C16 C15 107.6(6)
C17 C16 C21 127.4(6)
C15 C16 C21 125.0(6)
C17 C16 Rh1 70.5(3)
C15 C16 Rh1 68.3(3)
C21 C16 Rh1 126.9(5)
C16 C17 C18 108.7(6)
C16 C17 C22 126.8(7)
C18 C17 C22 124.6(6)
C16 C17 Rh1 72.9(4)
C18 C17 Rh1 67.6(3)
C22 C17 Rh1 125.0(4)
C14 C18 C17 108.3(6)
C14 C18 C23 126.4(7)
C17 C18 C23 125.0(7)
C14 C18 Rh1 71.9(4)
C17 C18 Rh1 73.8(4)
C23 C18 Rh1 125.9(5)
C29 C24 C25 115.7(6)
C29 C24 Rh2 120.0(5)
C25 C24 Rh2 123.9(5)
C24 C25 C26 123.0(7)
C25 C26 C27 119.7(6)
C26 C27 C28 118.6(6)
C29 C28 C27 119.2(6)
C29 C28 C30 111.3(6)
C27 C28 C30 129.5(6)
C24 C29 C28 123.5(6)
C24 C29 N4 127.9(6)
C28 C29 N4 108.6(6)
C28 C30 C31 103.6(5)
N4 C31 C30 105.3(5)
N3 C32 N4 119.4(5)
N3 C32 C33 120.0(6)
N4 C32 C33 120.6(5)
C34 C33 C32 119.9(6)
C33 C34 C35 119.3(6)
C36 C35 C34 118.0(6)
N3 C36 C35 123.7(6)
C41 C37 C38 107.8(7)
C41 C37 C42 129.7(8)
C38 C37 C42 122.4(7)
C41 C37 Rh2 72.0(4)
C38 C37 Rh2 67.1(4)
C42 C37 Rh2 126.8(5)
C39 C38 C37 109.3(6)
C39 C38 C43 125.7(8)
C37 C38 C43 124.4(8)
C39 C38 Rh2 71.9(4)
C37 C38 Rh2 75.0(4)
C43 C38 Rh2 126.3(5)
C38 C39 C40 107.0(6)
C38 C39 C44 128.5(7)
C40 C39 C44 124.5(8)
C38 C39 Rh2 70.3(4)
C40 C39 Rh2 69.1(4)
C44 C39 Rh2 124.9(5)
C39 C40 C41 107.5(6)
C39 C40 C45 127.3(8)
C41 C40 C45 124.6(7)
C39 C40 Rh2 72.0(4)
C41 C40 Rh2 75.4(4)
C45 C40 Rh2 125.3(5)
C37 C41 C40 107.9(6)
C37 C41 C46 127.5(8)
C40 C41 C46 124.6(7)
C37 C41 Rh2 72.0(4)
C40 C41 Rh2 66.1(4)
C46 C41 Rh2 128.7(5)
Cl5 C47 Cl4 110.0(5)
Cl5 C47 Cl3 110.1(5)
Cl4 C47 Cl3 113.2(5)
Cl8 C48 Cl6 108.6(7)
Cl8 C48 Cl7 110.9(6)
Cl6 C48 Cl7 112.1(6)
C9 N1 C13 118.4(5)
C9 N1 Rh1 124.4(4)
C13 N1 Rh1 114.7(4)
C9 N2 C6 124.7(5)
C9 N2 C8 121.1(5)
C6 N2 C8 110.2(5)
C32 N3 C36 118.6(5)
C32 N3 Rh2 125.1(4)
C36 N3 Rh2 114.7(4)
C32 N4 C29 123.9(5)
C32 N4 C31 119.9(5)
C29 N4 C31 110.4(5)

loop_
_geom_bond_atom_site_label_1
_geom_bond_atom_site_label_2
_geom_bond_distance
Rh1 C1 2.023(6)
Rh1 N1 2.089(5)
Rh1 C18 2.142(6)
Rh1 C14 2.177(6)
Rh1 C15 2.186(6)
Rh1 C17 2.226(6)
Rh1 C16 2.258(6)
Rh1 Cl1 2.4099(16)
Rh2 C24 2.007(6)
Rh2 N3 2.105(5)
Rh2 C40 2.143(7)
Rh2 C38 2.162(7)
Rh2 C39 2.182(7)
Rh2 C41 2.268(6)
Rh2 C37 2.268(6)
Rh2 Cl2 2.4220(17)
C1 C2 1.395(9)
C1 C6 1.401(9)
C2 C3 1.392(10)
C3 C4 1.386(12)
C4 C5 1.385(11)
C5 C6 1.397(9)
C5 C7 1.509(11)
C6 N2 1.407(8)
C7 C8 1.536(11)
C8 N2 1.481(8)
C9 N1 1.360(7)
C9 N2 1.375(8)
C9 C10 1.413(8)
C10 C11 1.372(10)
C11 C12 1.402(9)
C12 C13 1.370(8)
C13 N1 1.361(8)
C14 C18 1.431(9)
C14 C15 1.443(10)
C14 C19 1.491(10)
C15 C16 1.450(9)
C15 C20 1.497(9)
C16 C17 1.407(9)
C16 C21 1.504(10)
C17 C18 1.447(10)
C17 C22 1.487(9)
C18 C23 1.501(10)
C24 C29 1.381(9)
C24 C25 1.388(9)
C25 C26 1.393(9)
C26 C27 1.395(10)
C27 C28 1.398(10)
C28 C29 1.395(9)
C28 C30 1.496(10)
C29 N4 1.416(8)
C30 C31 1.532(10)
C31 N4 1.477(8)
C32 N3 1.353(7)
C32 N4 1.365(8)
C32 C33 1.418(8)
C33 C34 1.376(9)
C34 C35 1.398(9)
C35 C36 1.370(8)
C36 N3 1.358(8)
C37 C41 1.401(10)
C37 C38 1.442(11)
C37 C42 1.495(11)
C38 C39 1.407(11)
C38 C43 1.502(10)
C39 C40 1.442(9)
C39 C44 1.485(11)
C40 C41 1.458(11)
C40 C45 1.498(10)
C41 C46 1.501(10)
C47 Cl5 1.730(9)
C47 Cl4 1.732(8)
C47 Cl3 1.751(8)
C48 Cl8 1.731(11)
C48 Cl6 1.739(10)
C48 Cl7 1.742(12)
